data_1539233
loop_
_publ_author_name
'Vohra, Y.K.'
'Ruoff, A.L.'
'Duclos, S.J.'

_publ_section_title
;
 High-pressure X-ray diffraction studies on rhenium up to 216 GPa (2.16
 Mbar)
;
_journal_name_full 'Physical Review, Serie 3. B - Condensed Matter (18,1978-)'
_journal_page_first 9790
_journal_page_last 9792
_journal_volume 36
_journal_year 1987
_chemical_formula_sum Re
_space_group_IT_number 194
_symmetry_space_group_name_Hall '-P 6c 2c'
_symmetry_space_group_name_H-M 'P 63/m m c'
_cell_angle_alpha 90
_cell_angle_beta 90
_cell_angle_gamma 120
_cell_formula_units_Z 2
_cell_length_a 2.491
_cell_length_b 2.491
_cell_length_c 4.02
_cell_volume 21.603
_citation_journal_id_ASTM PRBMDO
_cod_data_source_file Vohra_PRBMDO_1987_1590.cif
_cod_data_source_block Re1
_cod_original_cell_volume 21.6025
_cod_original_formula_sum Re1
_cod_database_code 1539233

loop_
_symmetry_equiv_pos_as_xyz
x,y,z
x-y,x,z+1/2
-y,x-y,z
-x,-y,z+1/2
-x+y,-x,z
y,-x+y,z+1/2
-y,-x,-z+1/2
x-y,-y,-z
x,x-y,-z+1/2
y,x,-z
-x+y,y,-z+1/2
-x,-x+y,-z
-x,-y,-z
-x+y,-x,-z-1/2
y,-x+y,-z
x,y,-z-1/2
x-y,x,-z
-y,x-y,-z-1/2
y,x,z-1/2
-x+y,y,z
-x,-x+y,z-1/2
-y,-x,z
x-y,-y,z-1/2
x,x-y,z

loop_
_atom_site_label
_atom_site_type_symbol
_atom_site_fract_x
_atom_site_fract_y
_atom_site_fract_z
_atom_site_occupancy
_atom_site_U_iso_or_equiv
Re1 Re 0.3333 0.6667 0.25 1 0.0
